data_4132915
loop_
_publ_author_name
'Pang, Jiandong'
'Yuan, Shuai'
'Qin, Junsheng'
'Wu, Mingyan'
'Lollar, Christina T.'
'Li, Jialuo'
'Huang, Ning'
'Li, Bao'
'Zhang, Peng'
'Zhou, Hong-Cai'

_publ_section_title
;
 Enhancing Pore-Environment Complexity Using a Trapezoidal Linker: Toward
 Stepwise Assembly of Multivariate Quinary Metal-Organic Frameworks.
;
_journal_issue 39
_journal_name_full 'Journal of the American Chemical Society'
_journal_page_first 12328
_journal_page_last 12332
_journal_paper_doi 10.1021/jacs.8b07411
_journal_volume 140
_journal_year 2018
_chemical_formula_moiety '0.25(C384 H168 N8 O128 Zr24)'
_chemical_formula_sum 'C96 H42 N2 O32 Zr6'
_chemical_formula_weight 2282.63
_space_group_crystal_system orthorhombic
_space_group_IT_number 71
_space_group_name_Hall '-I 2 2'
_space_group_name_H-M_alt 'I m m m'
_atom_sites_solution_hydrogens geom
_atom_sites_solution_primary direct
_audit_creation_date 2018-06-24
_audit_creation_method
;
Olex2 1.2
(compiled 2018.05.29 svn.r3508 for OlexSys, GUI svn.r5506)
;
_cell_angle_alpha 90
_cell_angle_beta 90
_cell_angle_gamma 90
_cell_formula_units_Z 4
_cell_length_a 22.7409(8)
_cell_length_b 30.7669(10)
_cell_length_c 32.8440(12)
_cell_measurement_reflns_used 9123
_cell_measurement_temperature 100(2)
_cell_measurement_theta_max 66.2839
_cell_measurement_theta_min 3.6174
_cell_volume 22979.9(14)
_computing_molecular_graphics 'Olex2 (Dolomanov et al., 2009)'
_computing_publication_material 'Olex2 (Dolomanov et al., 2009)'
_computing_structure_refinement 'XL (Sheldrick, 2008)'
_computing_structure_solution 'XS (Sheldrick, 2008)'
_diffrn_ambient_temperature 100.0
_diffrn_detector 'Bruker APEX2 area detector'
_diffrn_detector_area_resol_mean 7.9
_diffrn_detector_type 'CCD area detector'
_diffrn_measured_fraction_theta_full 0.976
_diffrn_measured_fraction_theta_max 0.976
_diffrn_measurement_device 'three-circle diffractometer'
_diffrn_measurement_device_type 'Bruker SMART APEX2 area detector'
_diffrn_measurement_method '\w and \f scans'
_diffrn_radiation_monochromator 'mirror optics'
_diffrn_radiation_probe x-ray
_diffrn_radiation_type CuK\a
_diffrn_radiation_wavelength 1.54184
_diffrn_reflns_av_R_equivalents 0.0561
_diffrn_reflns_av_unetI/netI 0.0558
_diffrn_reflns_Laue_measured_fraction_full 0.976
_diffrn_reflns_Laue_measured_fraction_max 0.976
_diffrn_reflns_limit_h_max 24
_diffrn_reflns_limit_h_min -26
_diffrn_reflns_limit_k_max 36
_diffrn_reflns_limit_k_min -36
_diffrn_reflns_limit_l_max 38
_diffrn_reflns_limit_l_min -37
_diffrn_reflns_number 52819
_diffrn_reflns_point_group_measured_fraction_full 0.976
_diffrn_reflns_point_group_measured_fraction_max 0.976
_diffrn_reflns_theta_full 67.091
_diffrn_reflns_theta_max 67.091
_diffrn_reflns_theta_min 2.416
_diffrn_source 'microfocus sealed X-ray tube'
_diffrn_source_type 'Incoatec I\ms'
_exptl_absorpt_coefficient_mu 2.446
_exptl_absorpt_correction_T_max 0.7528
_exptl_absorpt_correction_T_min 0.6370
_exptl_absorpt_correction_type multi-scan
_exptl_crystal_colour white
_exptl_crystal_colour_primary white
_exptl_crystal_density_diffrn 0.660
_exptl_crystal_description block
_exptl_crystal_F_000 4512
_exptl_crystal_size_max 0.1
_exptl_crystal_size_mid 0.1
_exptl_crystal_size_min 0.1
_refine_diff_density_max 1.794
_refine_diff_density_min -1.159
_refine_diff_density_rms 0.104
_refine_ls_extinction_method none
_refine_ls_goodness_of_fit_ref 1.070
_refine_ls_hydrogen_treatment constr
_refine_ls_matrix_type full
_refine_ls_number_parameters 188
_refine_ls_number_reflns 10696
_refine_ls_number_restraints 38
_refine_ls_restrained_S_all 1.070
_refine_ls_R_factor_all 0.0949
_refine_ls_R_factor_gt 0.0712
_refine_ls_shift/su_max 0.145
_refine_ls_shift/su_mean 0.008
_refine_ls_structure_factor_coef Fsqd
_refine_ls_weighting_details 'w=1/[\s^2^(Fo^2^)+(0.1511P)^2^+27.1943P] where P=(Fo^2^+2Fc^2^)/3'
_refine_ls_weighting_scheme calc
_refine_ls_wR_factor_gt 0.2327
_refine_ls_wR_factor_ref 0.2529
_reflns_Friedel_coverage 0.000
_reflns_number_gt 6678
_reflns_number_total 10696
_reflns_threshold_expression 'I > 2\s(I)'
_cod_data_source_file ja8b07411_si_003.cif
_cod_data_source_block PCN-609-TPDC
_cod_database_code 4132915
_shelx_shelxl_version_number 2014/7
_shelx_space_group_comment
;
The symmetry employed for this shelxl refinement is uniquely defined
by the following loop, which should always be used as a source of
symmetry information in preference to the above space-group names.
They are only intended as comments.
;
_shelx_estimated_absorpt_t_max 0.792
_shelx_estimated_absorpt_t_min 0.792
_olex2_refinement_description
;
1. Fixed Uiso
 At 1.2 times of:
  All C(H) groups, All N(H) groups
2. Restrained distances
 C22-C21 = C28-C25
 1.5 with sigma of 0.005
 C23-C27
 2.2 with sigma of 0.005
 C23-C22 = C27-C22 = C27-C26 = C25-C26 = C24-C25 = C28-C30 = C23-C24
 1.4 with sigma of 0.005
 C24-C26
 2.2 with sigma of 0.005
 O16-C21 \\sim O18-C21
 with sigma of 0.02
 C30-C30_$1 \\sim C30-C28 \\sim C29-C28 \\sim C29-C29_$1 \\sim C29_$1-C28_$1
\\sim C30_$1-C28_$1
 with sigma of 0.02
 C21-C23 \\sim C21-C27 \\sim C28-C24 \\sim C28-C26
 with sigma of 0.02
3. Restrained planarity
 C21, C22, C23, C24, C25, C26, C27, C28
 with sigma of 0.1
4. Uiso/Uaniso restraints and constraints
Uanis(C2) = Uanis(C6) = Uanis(C13) = Uanis(C17) = Uanis(C18) = Uanis(C5) =
Uanis(C19) = Uanis(C15) = Uanis(C8) = Uanis(C12) = Uanis(C20) = Uanis(C14) =
Uanis(C11) = Uanis(N25) = Uanis(C4) = Uanis(C16) = Uanis(C7) = Uanis(C3) =
Uanis(C1) = Uanis(C10) = Uanis(C9)
Uanis(C25) = Uanis(C24) = Uanis(C23) = Uanis(C22) = Uanis(C27) = Uanis(C26) =
Uanis(C21) = Uanis(C28) = Uanis(C29) = Uanis(C30) = Uanis(O18) = Uanis(O16)
5. Others
 Fixed Sof: C23(0.25) C24(0.25) C26(0.25) C27(0.25)
6.a Aromatic/amide H refined with riding coordinates:
 N25(H25), C5(H5), C7(H7), C8(H8), C9(H9), C10(H10), C11(H11), C13(H13),
 C16(H16), C17(H17), C19(H19)
;
_olex2_submission_special_instructions 'No special instructions were received'

loop_
_space_group_symop_operation_xyz
'x, y, z'
'-x, -y, z'
'x, -y, -z'
'-x, y, -z'
'x+1/2, y+1/2, z+1/2'
'-x+1/2, -y+1/2, z+1/2'
'x+1/2, -y+1/2, -z+1/2'
'-x+1/2, y+1/2, -z+1/2'
'-x, -y, -z'
'x, y, -z'
'-x, y, z'
'x, -y, z'
'-x+1/2, -y+1/2, -z+1/2'
'x+1/2, y+1/2, -z+1/2'
'-x+1/2, y+1/2, z+1/2'
'x+1/2, -y+1/2, z+1/2'

loop_
_atom_site_label
_atom_site_type_symbol
_atom_site_fract_x
_atom_site_fract_y
_atom_site_fract_z
_atom_site_U_iso_or_equiv
_atom_site_adp_type
_atom_site_occupancy
_atom_site_site_symmetry_order
_atom_site_calc_flag
_atom_site_refinement_flags_posn
_atom_site_refinement_flags_adp
_atom_site_refinement_flags_occupancy
Zr1 Zr 0.5000 0.28969(2) 0.42527(2) 0.04446(8) Uani 1 2 d S T P
Zr2 Zr 0.42255(2) 0.34723(2) 0.5000 0.03972(7) Uani 1 2 d S T P
Zr3 Zr 0.42306(2) 0.23312(2) 0.5000 0.04500(8) Uani 1 2 d S T P
O5 O 0.5000 0.23355(7) 0.46372(7) 0.0710(7) Uani 1 2 d S T P
O6 O 0.42462(9) 0.29060(4) 0.46274(6) 0.0798(7) Uani 1 1 d . . .
O7 O 0.5000 0.34812(9) 0.46339(6) 0.0832(9) Uani 1 2 d S T P
O8 O 0.42191(12) 0.41669(6) 0.5000 0.0777(9) Uani 1 2 d S T P
O10 O 0.10847(9) 0.29036(5) 0.05986(6) 0.0883(7) Uani 1 1 d . . .
O11 O 0.44110(8) 0.33241(4) 0.39134(4) 0.0717(5) Uani 1 1 d . . .
O12 O 0.05947(9) 0.25436(4) 0.10885(4) 0.0791(6) Uani 1 1 d . . .
O13 O 0.43606(14) 0.16182(6) 0.5000 0.0961(10) Uani 1 2 d S T P
O14 O 0.38946(7) 0.36894(5) 0.43797(4) 0.0681(5) Uani 1 1 d . . .
O16 O 0.32867(18) 0.33432(14) 0.5000 0.2152(13) Uani 1 2 d DS T P
C1 C 0.39805(17) 0.35818(8) 0.40297(9) 0.1489(3) Uani 1 1 d . . .
O18 O 0.33026(18) 0.24606(14) 0.5000 0.2152(13) Uani 1 2 d DS T P
C2 C 0.09428(18) 0.28262(8) 0.09722(10) 0.1489(3) Uani 1 1 d . . .
C3 C 0.36417(17) 0.37489(8) 0.36788(9) 0.1489(3) Uani 1 1 d . . .
N25 N 0.26668(19) 0.5000 0.28287(10) 0.1489(3) Uani 1 2 d S T P
H25 H 0.2900 0.5000 0.3043 0.179 Uiso 1 2 calc RS T P
C4 C 0.29160(17) 0.40453(8) 0.30601(9) 0.1489(3) Uani 1 1 d . . .
C5 C 0.14141(16) 0.33169(8) 0.19602(9) 0.1489(3) Uani 1 1 d . . .
H5 H 0.1386 0.3255 0.2243 0.179 Uiso 1 1 calc R . .
C6 C 0.12033(17) 0.31252(8) 0.12757(9) 0.1489(3) Uani 1 1 d . . .
C7 C 0.32273(16) 0.40680(8) 0.37460(9) 0.1489(3) Uani 1 1 d . . .
H7 H 0.3177 0.4189 0.4010 0.179 Uiso 1 1 calc R . .
C8 C 0.18365(17) 0.44727(8) 0.20460(9) 0.1489(3) Uani 1 1 d . . .
H8 H 0.1622 0.4565 0.1813 0.179 Uiso 1 1 calc R . .
C9 C 0.33038(16) 0.37331(8) 0.29922(9) 0.1489(3) Uani 1 1 d . . .
H9 H 0.3314 0.3599 0.2732 0.179 Uiso 1 1 calc R . .
C10 C 0.37129(17) 0.35886(8) 0.33003(8) 0.1489(3) Uani 1 1 d . . .
H10 H 0.4019 0.3389 0.3239 0.179 Uiso 1 1 calc R . .
C11 C 0.22963(16) 0.38996(8) 0.24455(8) 0.1489(3) Uani 1 1 d . . .
H11 H 0.2373 0.3598 0.2481 0.179 Uiso 1 1 calc R . .
C12 C 0.20709(17) 0.47695(8) 0.23130(8) 0.1489(3) Uani 1 1 d . . .
C13 C 0.14840(16) 0.35066(8) 0.11421(9) 0.1489(3) Uani 1 1 d . . .
H13 H 0.1518 0.3567 0.0860 0.179 Uiso 1 1 calc R . .
C14 C 0.25601(17) 0.41935(8) 0.27136(9) 0.1489(3) Uani 1 1 d . . .
C15 C 0.19240(17) 0.40258(8) 0.21271(9) 0.1489(3) Uani 1 1 d . . .
C16 C 0.28985(16) 0.42040(8) 0.34352(9) 0.1489(3) Uani 1 1 d . . .
H16 H 0.2629 0.4434 0.3487 0.179 Uiso 1 1 calc R . .
C17 C 0.17074(16) 0.37882(8) 0.14234(9) 0.1489(3) Uani 1 1 d . . .
H17 H 0.1885 0.4051 0.1334 0.179 Uiso 1 1 calc R . .
C18 C 0.16820(17) 0.37018(8) 0.18273(9) 0.1489(3) Uani 1 1 d . . .
C19 C 0.11914(17) 0.30284(8) 0.16794(9) 0.1489(3) Uani 1 1 d . . .
H19 H 0.1029 0.2760 0.1768 0.179 Uiso 1 1 calc R . .
C20 C 0.24523(17) 0.46361(8) 0.26315(9) 0.1489(3) Uani 1 1 d . . .
C21 C 0.31552(8) 0.29047(11) 0.5000 0.2152(13) Uani 1 2 d DS T P
C22 C 0.24990(7) 0.28857(6) 0.5000 0.2152(13) Uani 1 2 d DS T P
C23 C 0.21165(8) 0.32069(6) 0.48578(13) 0.2152(13) Uani 0.25 1 d D . .
C24 C 0.15126(8) 0.31321(6) 0.48175(10) 0.2152(13) Uani 0.25 1 d D . .
C25 C 0.11435(7) 0.28247(7) 0.5000 0.2152(13) Uani 1 2 d DS T P
C26 C 0.15265(8) 0.24989(6) 0.51308(11) 0.2152(13) Uani 0.25 1 d D . .
C27 C 0.21357(8) 0.25320(6) 0.50852(15) 0.2152(13) Uani 0.25 1 d D . .
C28 C 0.04840(8) 0.28206(6) 0.5000 0.2152(13) Uani 1 2 d DS T P
C29 C 0.03126(12) 0.32631(14) 0.5000 0.2152(13) Uani 1 2 d DS T P
C30 C 0.03047(11) 0.23846(6) 0.5000 0.2152(13) Uani 1 2 d DS T P

loop_
_atom_site_aniso_label
_atom_site_aniso_U_11
_atom_site_aniso_U_22
_atom_site_aniso_U_33
_atom_site_aniso_U_23
_atom_site_aniso_U_13
_atom_site_aniso_U_12
Zr1 0.0939(2) 0.02367(10) 0.01584(10) -0.00132(9) 0.000 0.000
Zr2 0.05414(15) 0.02890(10) 0.03613(13) 0.000 0.000 0.00564(11)
Zr3 0.06890(18) 0.02853(10) 0.03758(13) 0.000 0.000 -0.01024(12)
O5 0.0595(14) 0.0897(14) 0.0637(13) 0.0483(11) 0.000 0.000
O6 0.1460(17) 0.0337(7) 0.0597(10) 0.0028(7) 0.0257(11) -0.0013(9)
O7 0.0668(15) 0.163(2) 0.0199(10) -0.0376(12) 0.000 0.000
O8 0.153(2) 0.0345(9) 0.0459(13) 0.000 0.000 0.0338(12)
O10 0.1203(14) 0.0632(9) 0.0813(12) -0.0125(9) -0.0306(11) -0.0370(9)
O11 0.1474(14) 0.0342(7) 0.0335(7) 0.0085(6) -0.0408(8) -0.0101(8)
O12 0.1689(15) 0.0332(7) 0.0351(8) -0.0061(7) -0.0346(9) -0.0104(9)
O13 0.195(3) 0.0288(9) 0.0647(16) 0.000 0.000 -0.0263(14)
O14 0.0981(11) 0.0537(8) 0.0526(8) 0.0013(8) -0.0342(8) 0.0179(8)
O16 0.1070(15) 0.199(2) 0.340(3) 0.000 0.000 0.0062(15)
C1 0.2842(7) 0.0398(3) 0.1227(4) -0.0007(3) -0.1491(4) -0.0013(4)
O18 0.1070(15) 0.199(2) 0.340(3) 0.000 0.000 0.0062(15)
C2 0.2842(7) 0.0398(3) 0.1227(4) -0.0007(3) -0.1491(4) -0.0013(4)
C3 0.2842(7) 0.0398(3) 0.1227(4) -0.0007(3) -0.1491(4) -0.0013(4)
N25 0.2842(7) 0.0398(3) 0.1227(4) -0.0007(3) -0.1491(4) -0.0013(4)
C4 0.2842(7) 0.0398(3) 0.1227(4) -0.0007(3) -0.1491(4) -0.0013(4)
C5 0.2842(7) 0.0398(3) 0.1227(4) -0.0007(3) -0.1491(4) -0.0013(4)
C6 0.2842(7) 0.0398(3) 0.1227(4) -0.0007(3) -0.1491(4) -0.0013(4)
C7 0.2842(7) 0.0398(3) 0.1227(4) -0.0007(3) -0.1491(4) -0.0013(4)
C8 0.2842(7) 0.0398(3) 0.1227(4) -0.0007(3) -0.1491(4) -0.0013(4)
C9 0.2842(7) 0.0398(3) 0.1227(4) -0.0007(3) -0.1491(4) -0.0013(4)
C10 0.2842(7) 0.0398(3) 0.1227(4) -0.0007(3) -0.1491(4) -0.0013(4)
C11 0.2842(7) 0.0398(3) 0.1227(4) -0.0007(3) -0.1491(4) -0.0013(4)
C12 0.2842(7) 0.0398(3) 0.1227(4) -0.0007(3) -0.1491(4) -0.0013(4)
C13 0.2842(7) 0.0398(3) 0.1227(4) -0.0007(3) -0.1491(4) -0.0013(4)
C14 0.2842(7) 0.0398(3) 0.1227(4) -0.0007(3) -0.1491(4) -0.0013(4)
C15 0.2842(7) 0.0398(3) 0.1227(4) -0.0007(3) -0.1491(4) -0.0013(4)
C16 0.2842(7) 0.0398(3) 0.1227(4) -0.0007(3) -0.1491(4) -0.0013(4)
C17 0.2842(7) 0.0398(3) 0.1227(4) -0.0007(3) -0.1491(4) -0.0013(4)
C18 0.2842(7) 0.0398(3) 0.1227(4) -0.0007(3) -0.1491(4) -0.0013(4)
C19 0.2842(7) 0.0398(3) 0.1227(4) -0.0007(3) -0.1491(4) -0.0013(4)
C20 0.2842(7) 0.0398(3) 0.1227(4) -0.0007(3) -0.1491(4) -0.0013(4)
C21 0.1070(15) 0.199(2) 0.340(3) 0.000 0.000 0.0062(15)
C22 0.1070(15) 0.199(2) 0.340(3) 0.000 0.000 0.0062(15)
C23 0.1070(15) 0.199(2) 0.340(3) 0.000 0.000 0.0062(15)
C24 0.1070(15) 0.199(2) 0.340(3) 0.000 0.000 0.0062(15)
C25 0.1070(15) 0.199(2) 0.340(3) 0.000 0.000 0.0062(15)
C26 0.1070(15) 0.199(2) 0.340(3) 0.000 0.000 0.0062(15)
C27 0.1070(15) 0.199(2) 0.340(3) 0.000 0.000 0.0062(15)
C28 0.1070(15) 0.199(2) 0.340(3) 0.000 0.000 0.0062(15)
C29 0.1070(15) 0.199(2) 0.340(3) 0.000 0.000 0.0062(15)
C30 0.1070(15) 0.199(2) 0.340(3) 0.000 0.000 0.0062(15)

loop_
_atom_type_symbol
_atom_type_description
_atom_type_scat_dispersion_real
_atom_type_scat_dispersion_imag
_atom_type_scat_source
C C 0.0181 0.0091 'International Tables Vol C Tables 4.2.6.8 and 6.1.1.4'
H H 0.0000 0.0000 'International Tables Vol C Tables 4.2.6.8 and 6.1.1.4'
N N 0.0311 0.0180 'International Tables Vol C Tables 4.2.6.8 and 6.1.1.4'
O O 0.0492 0.0322 'International Tables Vol C Tables 4.2.6.8 and 6.1.1.4'
Zr Zr -0.1862 2.2449 'International Tables Vol C Tables 4.2.6.8 and 6.1.1.4'

loop_
_geom_angle_atom_site_label_1
_geom_angle_atom_site_label_2
_geom_angle_atom_site_label_3
_geom_angle
_geom_angle_site_symmetry_1
_geom_angle_site_symmetry_3
Zr2 Zr1 Zr2 60.396(9) 11_655 .
Zr3 Zr1 Zr2 60.370(6) 11_655 11_655
Zr3 Zr1 Zr2 90.651(7) . 11_655
Zr3 Zr1 Zr2 60.373(6) . .
Zr3 Zr1 Zr2 90.650(7) 11_655 .
Zr3 Zr1 Zr3 60.360(9) 11_655 .
O5 Zr1 Zr2 89.68(5) . .
O5 Zr1 Zr2 89.68(5) . 11_655
O5 Zr1 Zr3 34.93(3) . 11_655
O5 Zr1 Zr3 34.93(3) . .
O5 Zr1 O7 108.97(9) . .
O5 Zr1 O11 141.95(4) . .
O5 Zr1 O11 141.95(4) . 11_655
O5 Zr1 O12 78.75(6) . 13
O5 Zr1 O12 78.75(6) . 7
O6 Zr1 Zr2 89.61(5) 11_655 .
O6 Zr1 Zr2 89.61(5) . 11_655
O6 Zr1 Zr2 34.51(4) 11_655 11_655
O6 Zr1 Zr2 34.51(4) . .
O6 Zr1 Zr3 35.62(4) . .
O6 Zr1 Zr3 90.22(5) 11_655 .
O6 Zr1 Zr3 90.22(5) . 11_655
O6 Zr1 Zr3 35.62(4) 11_655 11_655
O6 Zr1 O5 70.52(5) . .
O6 Zr1 O5 70.52(5) 11_655 .
O6 Zr1 O6 108.64(10) . 11_655
O6 Zr1 O7 69.87(5) 11_655 .
O6 Zr1 O7 69.87(5) . .
O6 Zr1 O11 142.02(5) 11_655 .
O6 Zr1 O11 142.02(5) . 11_655
O6 Zr1 O11 77.95(6) 11_655 11_655
O6 Zr1 O11 77.95(6) . .
O6 Zr1 O12 142.92(5) 11_655 13
O6 Zr1 O12 78.90(6) 11_655 7
O6 Zr1 O12 142.93(5) . 7
O6 Zr1 O12 78.90(6) . 13
O7 Zr1 Zr2 35.36(3) . .
O7 Zr1 Zr2 35.36(3) . 11_655
O7 Zr1 Zr3 90.42(5) . .
O7 Zr1 Zr3 90.42(5) . 11_655
O7 Zr1 O12 142.19(5) . 7
O7 Zr1 O12 142.19(5) . 13
O11 Zr1 Zr2 111.23(4) . 11_655
O11 Zr1 Zr2 75.21(4) . .
O11 Zr1 Zr2 75.21(4) 11_655 11_655
O11 Zr1 Zr2 111.23(4) 11_655 .
O11 Zr1 Zr3 110.65(4) . .
O11 Zr1 Zr3 165.86(4) . 11_655
O11 Zr1 Zr3 110.65(4) 11_655 11_655
O11 Zr1 Zr3 165.86(4) 11_655 .
O11 Zr1 O7 78.32(6) 11_655 .
O11 Zr1 O7 78.32(6) . .
O11 Zr1 O11 75.71(9) . 11_655
O11 Zr1 O12 118.95(6) 11_655 13
O11 Zr1 O12 74.69(5) . 13
O11 Zr1 O12 74.69(5) 11_655 7
O11 Zr1 O12 118.95(6) . 7
O12 Zr1 Zr2 165.84(4) 13 11_655
O12 Zr1 Zr2 165.84(4) 7 .
O12 Zr1 Zr2 110.88(5) 7 11_655
O12 Zr1 Zr2 110.88(5) 13 .
O12 Zr1 Zr3 75.18(4) 13 .
O12 Zr1 Zr3 75.19(4) 7 11_655
O12 Zr1 Zr3 110.93(4) 7 .
O12 Zr1 Zr3 110.93(4) 13 11_655
O12 Zr1 O12 75.12(9) 13 7
Zr1 Zr2 Zr1 89.009(8) . 10_556
Zr1 Zr2 Zr2 59.802(4) 10_556 11_655
Zr1 Zr2 Zr2 59.802(4) . 11_655
Zr1 Zr2 Zr3 59.518(5) . .
Zr1 Zr2 Zr3 59.518(5) 10_556 .
Zr3 Zr2 Zr2 89.812(6) . 11_655
O6 Zr2 Zr1 88.74(5) . 10_556
O6 Zr2 Zr1 34.15(5) 10_556 10_556
O6 Zr2 Zr1 88.74(5) 10_556 .
O6 Zr2 Zr1 34.15(5) . .
O6 Zr2 Zr2 88.74(5) 10_556 11_655
O6 Zr2 Zr2 88.74(5) . 11_655
O6 Zr2 Zr3 35.10(4) 10_556 .
O6 Zr2 Zr3 35.10(4) . .
O6 Zr2 O6 70.15(9) . 10_556
O6 Zr2 O7 70.63(9) 10_556 10_556
O6 Zr2 O7 108.44(9) 10_556 .
O6 Zr2 O7 70.63(9) . .
O6 Zr2 O7 108.44(9) . 10_556
O6 Zr2 O8 144.91(4) . .
O6 Zr2 O8 144.91(4) 10_556 .
O6 Zr2 O14 139.72(6) . 10_556
O6 Zr2 O14 139.72(6) 10_556 .
O6 Zr2 O14 74.48(6) . .
O6 Zr2 O14 74.48(6) 10_556 10_556
O6 Zr2 O16 82.64(11) . .
O6 Zr2 O16 82.64(11) 10_556 .
O7 Zr2 Zr1 89.21(5) 10_556 .
O7 Zr2 Zr1 36.48(7) . .
O7 Zr2 Zr1 36.48(7) 10_556 10_556
O7 Zr2 Zr1 89.22(5) . 10_556
O7 Zr2 Zr2 34.33(4) 10_556 11_655
O7 Zr2 Zr2 34.33(4) . 11_655
O7 Zr2 Zr3 90.58(8) . .
O7 Zr2 Zr3 90.58(8) 10_556 .
O7 Zr2 O7 68.64(8) 10_556 .
O7 Zr2 O8 89.59(10) 10_556 .
O7 Zr2 O8 89.59(10) . .
O7 Zr2 O14 140.83(7) 10_556 .
O7 Zr2 O14 76.36(6) . .
O7 Zr2 O14 140.83(7) . 10_556
O7 Zr2 O14 76.37(6) 10_556 10_556
O7 Zr2 O16 144.51(5) 10_556 .
O7 Zr2 O16 144.51(5) . .
O8 Zr2 Zr1 120.60(4) . 10_556
O8 Zr2 Zr1 120.60(4) . .
O8 Zr2 Zr2 90.39(7) . 11_655
O8 Zr2 Zr3 179.80(7) . .
O8 Zr2 O14 72.78(4) . 10_556
O8 Zr2 O14 72.77(4) . .
O8 Zr2 O16 100.15(13) . .
O14 Zr2 Zr1 160.68(4) 10_556 .
O14 Zr2 Zr1 160.68(4) . 10_556
O14 Zr2 Zr1 71.74(4) 10_556 10_556
O14 Zr2 Zr1 71.74(4) . .
O14 Zr2 Zr2 109.35(4) 10_556 11_655
O14 Zr2 Zr2 109.34(4) . 11_655
O14 Zr2 Zr3 107.16(4) . .
O14 Zr2 Zr3 107.15(4) 10_556 .
O14 Zr2 O14 127.43(8) . 10_556
O16 Zr2 Zr1 113.70(7) . .
O16 Zr2 Zr1 113.70(7) . 10_556
O16 Zr2 Zr2 169.46(11) . 11_655
O16 Zr2 Zr3 79.64(11) . .
O16 Zr2 O14 74.22(6) . 10_556
O16 Zr2 O14 74.22(6) . .
Zr1 Zr3 Zr1 89.689(9) 10_556 .
Zr1 Zr3 Zr2 60.108(5) . .
Zr1 Zr3 Zr2 60.109(5) 10_556 .
Zr1 Zr3 Zr3 59.819(5) . 11_655
Zr1 Zr3 Zr3 59.819(5) 10_556 11_655
Zr3 Zr3 Zr2 90.185(6) 11_655 .
O5 Zr3 Zr1 88.76(6) . 10_556
O5 Zr3 Zr1 88.76(6) 10_556 .
O5 Zr3 Zr1 35.36(6) . .
O5 Zr3 Zr1 35.36(6) 10_556 10_556
O5 Zr3 Zr2 89.80(6) . .
O5 Zr3 Zr2 89.80(6) 10_556 .
O5 Zr3 Zr3 34.26(5) . 11_655
O5 Zr3 Zr3 34.26(5) 10_556 11_655
O5 Zr3 O5 68.51(10) 10_556 .
O5 Zr3 O6 107.55(8) 10_556 .
O5 Zr3 O6 107.55(8) . 10_556
O5 Zr3 O6 70.18(8) . .
O5 Zr3 O6 70.18(8) 10_556 10_556
O5 Zr3 O10 140.32(8) . 6
O5 Zr3 O10 140.31(8) 10_556 13
O5 Zr3 O10 76.69(8) 10_556 6
O5 Zr3 O10 76.69(8) . 13
O5 Zr3 O13 84.02(9) . .
O5 Zr3 O13 84.02(9) 10_556 .
O5 Zr3 O18 144.20(6) . .
O5 Zr3 O18 144.20(6) 10_556 .
O6 Zr3 Zr1 88.96(5) . 10_556
O6 Zr3 Zr1 34.85(5) . .
O6 Zr3 Zr1 34.85(5) 10_556 10_556
O6 Zr3 Zr1 88.96(5) 10_556 .
O6 Zr3 Zr2 34.70(4) . .
O6 Zr3 Zr2 34.71(4) 10_556 .
O6 Zr3 Zr3 89.06(5) 10_556 11_655
O6 Zr3 Zr3 89.05(5) . 11_655
O6 Zr3 O6 69.36(9) 10_556 .
O6 Zr3 O10 141.17(6) 10_556 13
O6 Zr3 O10 76.61(6) . 13
O6 Zr3 O10 141.17(6) . 6
O6 Zr3 O10 76.60(6) 10_556 6
O6 Zr3 O13 144.35(5) . .
O6 Zr3 O13 144.35(5) 10_556 .
O10 Zr3 Zr1 72.53(5) 13 .
O10 Zr3 Zr1 162.22(5) 6 .
O10 Zr3 Zr1 72.53(5) 6 10_556
O10 Zr3 Zr1 162.22(5) 13 10_556
O10 Zr3 Zr2 108.98(4) 6 .
O10 Zr3 Zr2 108.98(4) 13 .
O10 Zr3 Zr3 108.90(6) 13 11_655
O10 Zr3 Zr3 108.90(6) 6 11_655
O10 Zr3 O10 125.25(10) 13 6
O13 Zr3 Zr1 115.36(5) . 10_556
O13 Zr3 Zr1 115.36(5) . .
O13 Zr3 Zr2 172.51(8) . .
O13 Zr3 Zr3 82.33(8) . 11_655
O13 Zr3 O10 73.73(5) . 6
O13 Zr3 O10 73.73(5) . 13
O18 Zr3 Zr1 113.66(7) . 10_556
O18 Zr3 Zr1 113.66(7) . .
O18 Zr3 Zr2 79.13(11) . .
O18 Zr3 Zr3 169.32(11) . 11_655
O18 Zr3 O6 82.17(11) . .
O18 Zr3 O6 82.17(11) . 10_556
O18 Zr3 O10 75.06(7) . 13
O18 Zr3 O10 75.06(7) . 6
O18 Zr3 O13 108.36(14) . .
Zr3 O5 Zr1 109.71(7) 11_655 .
Zr3 O5 Zr1 109.71(7) . .
Zr3 O5 Zr3 111.48(10) 11_655 .
Zr1 O6 Zr2 111.34(7) . .
Zr1 O6 Zr3 109.53(7) . .
Zr2 O6 Zr3 110.20(8) . .
Zr2 O7 Zr1 108.16(9) 11_655 .
Zr2 O7 Zr1 108.16(9) . .
Zr2 O7 Zr2 111.34(8) . 11_655
C2 O10 Zr3 134.66(19) . 13
C1 O11 Zr1 132.13(16) . .
C2 O12 Zr1 131.59(17) . 13
C1 O14 Zr2 135.78(18) . .
C21 O16 Zr2 113.0(3) . .
O11 C1 C3 111.8(3) . .
O14 C1 O11 124.0(3) . .
O14 C1 C3 124.1(3) . .
C21 O18 Zr3 114.5(2) . .
O10 C2 C6 115.2(3) . .
O12 C2 O10 125.7(3) . .
O12 C2 C6 119.0(3) . .
C7 C3 C1 118.6(3) . .
C10 C3 C1 121.9(3) . .
C10 C3 C7 119.4(3) . .
C20 N25 C20 108.2(3) 12_565 .
C9 C4 C14 117.5(3) . .
C9 C4 C16 116.4(3) . .
C16 C4 C14 126.1(3) . .
C19 C5 C18 119.7(3) . .
C13 C6 C2 119.4(3) . .
C19 C6 C2 120.8(3) . .
C19 C6 C13 119.8(3) . .
C16 C7 C3 119.0(3) . .
C12 C8 C15 118.1(3) . .
C4 C9 C10 122.3(3) . .
C3 C10 C9 117.1(3) . .
C14 C11 C15 123.4(2) . .
C8 C12 C12 131.66(16) . 12_565
C8 C12 C20 121.0(2) . .
C12 C12 C20 106.80(14) 12_565 .
C17 C13 C6 119.2(3) . .
C11 C14 C4 121.6(2) . .
C11 C14 C20 115.5(3) . .
C20 C14 C4 122.9(3) . .
C8 C15 C18 118.0(3) . .
C11 C15 C8 119.7(3) . .
C11 C15 C18 121.7(2) . .
C4 C16 C7 125.4(3) . .
C18 C17 C13 121.5(3) . .
C5 C18 C15 121.0(3) . .
C17 C18 C5 119.3(3) . .
C17 C18 C15 119.7(3) . .
C6 C19 C5 120.3(3) . .
N25 C20 C12 109.1(2) . .
N25 C20 C14 129.2(3) . .
C14 C20 C12 121.8(3) . .
O16 C21 O18 153.7(3) . .
O16 C21 C22 104.7(3) . .
O18 C21 C22 101.5(3) . .
C23 C22 C21 126.46(18) . .
C23 C22 C21 126.47(18) 10_556 .
C23 C22 C23 39.1(3) . 10_556
C27 C22 C21 128.50(19) . .
C27 C22 C21 128.50(19) 10_556 .
C27 C22 C23 96.68(16) 10_556 .
C27 C22 C23 104.50(15) 10_556 10_556
C27 C22 C23 104.50(15) . .
C27 C22 C23 96.68(16) . 10_556
C27 C22 C27 23.1(4) 10_556 .
C22 C23 C24 101.0(2) . 10_556
C22 C23 C24 121.76(17) . .
C23 C23 C22 70.48(17) 10_556 .
C23 C23 C24 52.55(14) 10_556 10_556
C23 C23 C24 95.4(2) 10_556 .
C24 C23 C24 42.9(2) . 10_556
C23 C24 C23 32.0(3) . 10_556
C23 C24 C25 131.3(2) . .
C23 C24 C26 98.04(13) . 10_556
C23 C24 C26 93.74(14) 10_556 10_556
C24 C24 C23 52.55(14) 10_556 10_556
C24 C24 C23 84.6(2) 10_556 .
C24 C24 C25 64.64(13) 10_556 .
C24 C24 C26 85.01(15) 10_556 10_556
C25 C24 C23 107.3(2) . 10_556
C25 C24 C26 45.53(11) . 10_556
C24 C25 C24 50.7(3) 10_556 .
C24 C25 C28 127.28(15) 10_556 .
C24 C25 C28 127.28(15) . .
C26 C25 C24 88.80(15) . 10_556
C26 C25 C24 104.04(15) 10_556 10_556
C26 C25 C24 88.80(15) 10_556 .
C26 C25 C24 104.05(15) . .
C26 C25 C26 35.8(3) 10_556 .
C26 C25 C28 128.16(16) . .
C26 C25 C28 128.16(16) 10_556 .
C25 C26 C24 45.67(11) . 10_556
C25 C26 C27 122.2(2) . .
C25 C26 C27 111.6(2) . 10_556
C26 C26 C24 94.98(15) 10_556 10_556
C26 C26 C25 72.08(15) 10_556 .
C26 C26 C27 83.8(3) 10_556 .
C26 C26 C27 62.9(2) 10_556 10_556
C27 C26 C24 89.36(13) 10_556 10_556
C27 C26 C24 87.29(13) . 10_556
C27 C26 C27 20.9(4) . 10_556
C22 C27 C26 119.1(3) . 10_556
C22 C27 C26 131.73(17) . .
C26 C27 C26 33.2(3) . 10_556
C27 C27 C22 78.4(2) 10_556 .
C27 C27 C26 63.0(2) 10_556 10_556
C27 C27 C26 96.2(3) 10_556 .
C29 C28 C25 105.49(18) . .
C30 C28 C25 107.40(17) . .
C30 C28 C29 147.1(2) . .
C28 C29 C29 105.98(14) . 4_556
C30 C30 C28 106.91(12) 4_556 .

loop_
_geom_bond_atom_site_label_1
_geom_bond_atom_site_label_2
_geom_bond_distance
_geom_bond_site_symmetry_2
Zr1 Zr2 3.5016(3) 11_655
Zr1 Zr2 3.5016(3) .
Zr1 Zr3 3.4807(3) .
Zr1 Zr3 3.4806(3) 11_655
Zr1 O5 2.140(2) .
Zr1 O6 2.1104(19) .
Zr1 O6 2.1105(19) 11_655
Zr1 O7 2.191(3) .
Zr1 O11 2.1827(15) .
Zr1 O11 2.1828(15) 11_655
Zr1 O12 2.2185(16) 7
Zr1 O12 2.2185(16) 13
Zr2 Zr1 3.5016(3) 10_556
Zr2 Zr2 3.5225(5) 11_655
Zr2 Zr3 3.5108(3) .
Zr2 O6 2.1299(15) 10_556
Zr2 O6 2.1298(15) .
Zr2 O7 2.1327(11) .
Zr2 O7 2.1326(11) 10_556
Zr2 O8 2.1371(19) .
Zr2 O14 2.2722(15) .
Zr2 O14 2.2723(15) 10_556
Zr2 O16 2.172(4) .
Zr3 Zr1 3.4806(3) 10_556
Zr3 Zr3 3.4995(6) 11_655
Zr3 O5 2.1171(13) .
Zr3 O5 2.1171(13) 10_556
Zr3 O6 2.1509(15) 10_556
Zr3 O6 2.1510(15) .
Zr3 O10 2.2139(18) 6
Zr3 O10 2.2139(18) 13
Zr3 O13 2.214(2) .
Zr3 O18 2.147(4) .
O5 Zr3 2.1171(13) 11_655
O7 Zr2 2.1328(11) 11_655
O10 Zr3 2.2139(18) 13
O10 C2 1.291(4) .
O11 C1 1.316(4) .
O12 Zr1 2.2185(16) 13
O12 C2 1.236(4) .
O14 C1 1.212(3) .
O16 C21 1.382(5) .
C1 C3 1.479(4) .
O18 C21 1.407(5) .
C2 C6 1.480(4) .
C3 C7 1.379(4) .
C3 C10 1.347(4) .
N25 C20 1.382(3) 12_565
N25 C20 1.382(3) .
C4 C9 1.323(4) .
C4 C14 1.469(4) .
C4 C16 1.326(4) .
C5 C18 1.402(4) .
C5 C19 1.376(4) .
C6 C13 1.406(4) .
C6 C19 1.359(4) .
C7 C16 1.333(4) .
C8 C12 1.374(4) .
C8 C15 1.415(3) .
C9 C10 1.445(4) .
C11 C14 1.398(4) .
C11 C15 1.400(4) .
C12 C12 1.418(5) 12_565
C12 C20 1.420(4) .
C13 C17 1.365(4) .
C14 C20 1.410(4) .
C15 C18 1.505(4) .
C17 C18 1.354(4) .
C21 C22 1.494(2) .
C22 C23 1.397(2) .
C22 C23 1.397(2) 10_556
C22 C27 1.395(2) .
C22 C27 1.394(2) 10_556
C23 C23 0.934(8) 10_556
C23 C24 1.399(2) .
C23 C24 1.754(4) 10_556
C24 C23 1.754(4) 10_556
C24 C24 1.199(6) 10_556
C24 C25 1.399(2) .
C24 C26 1.956(3) 10_556
C25 C24 1.399(2) 10_556
C25 C26 1.396(2) .
C25 C26 1.396(2) 10_556
C25 C28 1.500(2) .
C26 C24 1.956(3) 10_556
C26 C26 0.859(7) 10_556
C26 C27 1.397(2) .
C26 C27 1.560(4) 10_556
C27 C26 1.560(4) 10_556
C27 C27 0.559(10) 10_556
C28 C29 1.416(4) .
C28 C30 1.402(2) .
C29 C29 1.422(5) 4_556
C30 C30 1.386(5) 4_556

loop_
_smtbx_masks_void_nr
_smtbx_masks_void_average_x
_smtbx_masks_void_average_y
_smtbx_masks_void_average_z
_smtbx_masks_void_volume
_smtbx_masks_void_count_electrons
1 -0.932 -0.518 -0.113 16293.2 2493.6
